data_7243824
loop_
_publ_author_name
'Mila\<sinovi\'c, Valentina'
'Mol\<canov, Kre\<simir'

_publ_section_title
;
 Novel co-crystals with \p-hole interactions between iodide anions and
 quinoid rings involving charge transfer
;
_journal_issue 46
_journal_name_full CrystEngComm
_journal_page_first 8209
_journal_page_last 8214
_journal_paper_doi 10.1039/D1CE01156A
_journal_volume 23
_journal_year 2021
_chemical_formula_moiety 'C6 Br4 O2, 2(C7 H9 Cl N), 2(I)'
_chemical_formula_sum 'C20 H18 Br4 Cl2 I2 N2 O2'
_chemical_formula_weight 962.7
_space_group_IT_number 2
_space_group_name_Hall '-P 1'
_space_group_name_H-M_alt 'P -1'
_symmetry_cell_setting triclinic
_symmetry_space_group_name_Hall '-P 1'
_symmetry_space_group_name_H-M 'P -1'
_atom_sites_solution_hydrogens geom
_audit_creation_date 2020-08-27T12:05:42-00:00
_audit_creation_method 'WinGX routine CIF_UPDATE'
_audit_update_record
;
2021-08-26 deposited with the CCDC.	2021-10-28 downloaded from the CCDC.
;
_cell_angle_alpha 105.323(7)
_cell_angle_beta 94.024(7)
_cell_angle_gamma 95.605(7)
_cell_formula_units_Z 1
_cell_length_a 8.5741(7)
_cell_length_b 9.1611(7)
_cell_length_c 9.2506(7)
_cell_measurement_reflns_used 3315
_cell_measurement_temperature 293(2)
_cell_measurement_theta_max 75.378
_cell_measurement_theta_min 4.985
_cell_volume 693.94(10)
_computing_cell_refinement 'CrysAlisPro 1.171.39.46 (Rigaku OD, 2018)'
_computing_data_collection 'CrysAlisPro 1.171.39.46 (Rigaku OD, 2018)'
_computing_data_reduction 'CrysAlisPro 1.171.39.46 (Rigaku OD, 2018)'
_computing_structure_refinement 'SHELXL-2017/1 (Sheldrick, 2017)'
_diffrn_ambient_temperature 293(2)
_diffrn_detector_area_resol_mean 10.4323
_diffrn_measured_fraction_theta_full 0.994
_diffrn_measured_fraction_theta_max 0.976
_diffrn_measurement_device_type 'Xcalibur, Ruby, Nova'
_diffrn_measurement_method '\w scans'
_diffrn_radiation_monochromator mirror
_diffrn_radiation_type CuK\a
_diffrn_radiation_wavelength 1.54184
_diffrn_reflns_av_R_equivalents 0.0573
_diffrn_reflns_av_unetI/netI 0.0587
_diffrn_reflns_Laue_measured_fraction_full 0.994
_diffrn_reflns_Laue_measured_fraction_max 0.976
_diffrn_reflns_limit_h_max 10
_diffrn_reflns_limit_h_min -10
_diffrn_reflns_limit_k_max 7
_diffrn_reflns_limit_k_min -11
_diffrn_reflns_limit_l_max 11
_diffrn_reflns_limit_l_min -11
_diffrn_reflns_number 5928
_diffrn_reflns_point_group_measured_fraction_full 0.994
_diffrn_reflns_point_group_measured_fraction_max 0.976
_diffrn_reflns_theta_full 67.684
_diffrn_reflns_theta_max 76.487
_diffrn_reflns_theta_min 4.982
_diffrn_source 'micro-focus sealed X-ray tube'
_exptl_absorpt_coefficient_mu 26.493
_exptl_absorpt_correction_T_max 1
_exptl_absorpt_correction_T_min 0.05935
_exptl_absorpt_correction_type multi-scan
_exptl_absorpt_process_details
;
        CrysAlisPro 1.171.39.46 (Rigaku Oxford Diffraction, 2018)
        Empirical absorption correction using spherical harmonics,
 implemented in SCALE3 ABSPACK scaling algorithm.
;
_exptl_crystal_colour black
_exptl_crystal_density_diffrn 2.304
_exptl_crystal_description rod
_exptl_crystal_F_000 448
_exptl_crystal_size_max 0.25
_exptl_crystal_size_mid 0.08
_exptl_crystal_size_min 0.06
_refine_diff_density_max 1.885
_refine_diff_density_min -1.931
_refine_diff_density_rms 0.258
_refine_ls_extinction_method none
_refine_ls_goodness_of_fit_ref 1.099
_refine_ls_hydrogen_treatment constr
_refine_ls_matrix_type full
_refine_ls_number_parameters 145
_refine_ls_number_reflns 2857
_refine_ls_number_restraints 0
_refine_ls_restrained_S_all 1.099
_refine_ls_R_factor_all 0.0679
_refine_ls_R_factor_gt 0.0635
_refine_ls_shift/su_max 0
_refine_ls_shift/su_mean 0
_refine_ls_structure_factor_coef Fsqd
_refine_ls_weighting_details 'w=1/[\s^2^(Fo^2^)+(0.1065P)^2^+6.0600P] where P=(Fo^2^+2Fc^2^)/3'
_refine_ls_weighting_scheme calc
_refine_ls_wR_factor_ref 0.1949
_reflns_number_gt 2632
_reflns_number_total 2857
_reflns_threshold_expression 'I > 2\s(I)'
_cod_data_source_file d1ce01156a3.cif
_cod_data_source_block br4q_3clet_1
_cod_depositor_comments 'Adding full bibliography for 7243821--7243826.cif.'
_cod_database_code 7243824

loop_
_space_group_symop_id
_space_group_symop_operation_xyz
1 x,y,z
2 -x,-y,-z

loop_
_atom_site_label
_atom_site_fract_x
_atom_site_fract_y
_atom_site_fract_z
_atom_site_U_iso_or_equiv
_atom_site_adp_type
_atom_site_calc_flag
_atom_site_occupancy
_atom_site_disorder_assembly
_atom_site_disorder_group
_atom_site_type_symbol
I1 0.26075(8) 0.32974(7) 0.19725(8) 0.0425(3) Uani d 1 . . I
Br1 -0.38633(13) 0.31498(11) -0.09693(12) 0.0387(3) Uani d 1 . . Br
Br2 -0.13289(12) 0.16349(12) 0.10877(13) 0.0403(3) Uani d 1 . . Br
O1 -0.6832(10) 0.0923(9) -0.1951(9) 0.0439(17) Uani d 1 . . O
C1 -0.6012(12) 0.0565(10) -0.0985(11) 0.0328(19) Uani d 1 . . C
C2 -0.4413(12) 0.1349(10) -0.0391(11) 0.0327(18) Uani d 1 . . C
C3 -0.3435(11) 0.0780(10) 0.0443(11) 0.0312(18) Uani d 1 . . C
Cl1 0.5928(4) 0.2457(3) 0.4262(3) 0.0525(7) Uani d 1 . . Cl
N1 0.9727(12) 0.2712(11) 0.6981(11) 0.045(2) Uani d 1 . . N
C4 0.8591(13) 0.3055(12) 0.6079(13) 0.041(2) Uani d 1 . . C
H4 0.861293 0.403816 0.59728 0.049 Uiso calc 1 . . H
C5 0.7413(13) 0.1947(12) 0.5324(12) 0.039(2) Uani d 1 . . C
C6 0.7347(16) 0.0497(13) 0.5488(15) 0.049(3) Uani d 1 . . C
H6 0.654413 -0.025316 0.496567 0.059 Uiso calc 1 . . H
C7 0.8478(17) 0.0172(14) 0.6429(16) 0.056(3) Uani d 1 . . C
H7 0.844711 -0.080035 0.656364 0.067 Uiso calc 1 . . H
C8 0.9680(14) 0.1309(14) 0.7188(14) 0.046(3) Uani d 1 . . C
H8 1.045057 0.109796 0.783663 0.056 Uiso calc 1 . . H
C9 1.1033(15) 0.3898(15) 0.7783(16) 0.054(3) Uani d 1 . . C
H9A 1.145058 0.364795 0.867742 0.065 Uiso calc 1 . . H
H9B 1.062908 0.48739 0.80997 0.065 Uiso calc 1 . . H
C10 1.233(2) 0.4025(18) 0.6799(19) 0.069(4) Uani d 1 . . C
H10A 1.315624 0.479912 0.734896 0.104 Uiso calc 1 . . H
H10B 1.274734 0.306516 0.649786 0.104 Uiso calc 1 . . H
H10C 1.192659 0.429001 0.592065 0.104 Uiso calc 1 . . H

loop_
_atom_site_aniso_label
_atom_site_aniso_U_11
_atom_site_aniso_U_22
_atom_site_aniso_U_33
_atom_site_aniso_U_12
_atom_site_aniso_U_13
_atom_site_aniso_U_23
I1 0.0438(4) 0.0358(4) 0.0512(4) 0.0027(3) 0.0018(3) 0.0188(3)
Br1 0.0422(6) 0.0316(5) 0.0477(6) 0.0002(4) 0.0048(4) 0.0216(4)
Br2 0.0343(5) 0.0346(5) 0.0540(6) -0.0017(4) -0.0030(4) 0.0195(4)
O1 0.050(4) 0.037(4) 0.049(4) 0.000(3) -0.009(3) 0.025(3)
C1 0.042(5) 0.023(4) 0.036(5) 0.003(4) 0.003(4) 0.013(3)
C2 0.036(5) 0.026(4) 0.036(5) 0.001(3) 0.005(4) 0.008(3)
C3 0.032(4) 0.024(4) 0.038(5) 0.000(3) -0.002(4) 0.013(3)
Cl1 0.0552(16) 0.0504(15) 0.0546(15) 0.0090(12) -0.0057(12) 0.0210(12)
N1 0.044(5) 0.041(5) 0.048(5) 0.006(4) -0.005(4) 0.009(4)
C4 0.044(6) 0.035(5) 0.051(6) 0.009(4) 0.004(5) 0.020(4)
C5 0.043(5) 0.040(5) 0.040(5) 0.009(4) 0.001(4) 0.019(4)
C6 0.063(7) 0.034(5) 0.058(7) 0.009(5) 0.012(6) 0.024(5)
C7 0.065(8) 0.042(6) 0.071(8) 0.010(6) 0.014(6) 0.032(6)
C8 0.047(6) 0.046(6) 0.059(7) 0.016(5) 0.003(5) 0.034(5)
C9 0.048(6) 0.045(6) 0.062(7) 0.000(5) -0.012(6) 0.006(5)
C10 0.073(9) 0.058(8) 0.075(9) -0.020(7) -0.010(8) 0.031(7)

loop_
_atom_type_symbol
_atom_type_description
_atom_type_scat_dispersion_real
_atom_type_scat_dispersion_imag
_atom_type_scat_source
C C 0.0181 0.0091 'International Tables Vol C Tables 4.2.6.8 and 6.1.1.4'
H H 0 0 'International Tables Vol C Tables 4.2.6.8 and 6.1.1.4'
N N 0.0311 0.018 'International Tables Vol C Tables 4.2.6.8 and 6.1.1.4'
O O 0.0492 0.0322 'International Tables Vol C Tables 4.2.6.8 and 6.1.1.4'
Br Br -0.6763 1.2805 'International Tables Vol C Tables 4.2.6.8 and 6.1.1.4'
I I -0.3257 6.8362 'International Tables Vol C Tables 4.2.6.8 and 6.1.1.4'
Cl Cl 0.3639 0.7018 'International Tables Vol C Tables 4.2.6.8 and 6.1.1.4'

loop_
_geom_angle_atom_site_label_1
_geom_angle_atom_site_label_2
_geom_angle_atom_site_label_3
_geom_angle
_geom_angle_site_symmetry_1
_geom_angle_site_symmetry_3
_geom_angle_publ_flag
O1 C1 C2 122.5(9) . . ?
O1 C1 C3 120.3(9) . 2_455 ?
C2 C1 C3 117.0(8) . 2_455 ?
C3 C2 C1 121.6(8) . . ?
C3 C2 Br1 123.5(7) . . ?
C1 C2 Br1 114.9(7) . . ?
C2 C3 C1 120.9(9) . 2_455 ?
C2 C3 Br2 123.4(7) . . ?
C1 C3 Br2 115.6(7) 2_455 . ?
C8 N1 C4 120.9(10) . . ?
C8 N1 C9 119.1(10) . . ?
C4 N1 C9 120.0(10) . . ?
N1 C4 C5 119.5(10) . . ?
N1 C4 H4 120.2 . . ?
C5 C4 H4 120.2 . . ?
C4 C5 C6 121.0(10) . . ?
C4 C5 Cl1 118.0(8) . . ?
C6 C5 Cl1 120.8(10) . . ?
C7 C6 C5 119.0(12) . . ?
C7 C6 H6 120.5 . . ?
C5 C6 H6 120.5 . . ?
C6 C7 C8 119.5(11) . . ?
C6 C7 H7 120.2 . . ?
C8 C7 H7 120.2 . . ?
N1 C8 C7 120.0(10) . . ?
N1 C8 H8 120 . . ?
C7 C8 H8 120 . . ?
N1 C9 C10 111.6(11) . . ?
N1 C9 H9A 109.3 . . ?
C10 C9 H9A 109.3 . . ?
N1 C9 H9B 109.3 . . ?
C10 C9 H9B 109.3 . . ?
H9A C9 H9B 108 . . ?
C9 C10 H10A 109.5 . . ?
C9 C10 H10B 109.5 . . ?
H10A C10 H10B 109.5 . . ?
C9 C10 H10C 109.5 . . ?
H10A C10 H10C 109.5 . . ?
H10B C10 H10C 109.5 . . ?

loop_
_geom_bond_atom_site_label_1
_geom_bond_atom_site_label_2
_geom_bond_site_symmetry_2
_geom_bond_distance
_geom_bond_publ_flag
Br1 C2 . 1.892(9) ?
Br2 C3 . 1.886(10) ?
O1 C1 . 1.230(12) ?
C1 C2 . 1.480(14) ?
C1 C3 2_455 1.497(12) ?
C2 C3 . 1.333(14) ?
Cl1 C5 . 1.728(10) ?
N1 C8 . 1.345(15) ?
N1 C4 . 1.352(14) ?
N1 C9 . 1.484(15) ?
C4 C5 . 1.366(16) ?
C4 H4 . 0.93 ?
C5 C6 . 1.373(15) ?
C6 C7 . 1.364(19) ?
C6 H6 . 0.93 ?
C7 C8 . 1.393(19) ?
C7 H7 . 0.93 ?
C8 H8 . 0.93 ?
C9 C10 . 1.50(2) ?
C9 H9A . 0.97 ?
C9 H9B . 0.97 ?
C10 H10A . 0.96 ?
C10 H10B . 0.96 ?
C10 H10C . 0.96 ?

loop_
_geom_torsion_atom_site_label_1
_geom_torsion_atom_site_label_2
_geom_torsion_atom_site_label_3
_geom_torsion_atom_site_label_4
_geom_torsion
_geom_torsion_site_symmetry_1
_geom_torsion_site_symmetry_2
_geom_torsion_site_symmetry_3
_geom_torsion_site_symmetry_4
_geom_torsion_publ_flag
O1 C1 C2 C3 -167.7(10) . . . . ?
C3 C1 C2 C3 7.9(16) 2_455 . . . ?
O1 C1 C2 Br1 10.1(13) . . . . ?
C3 C1 C2 Br1 -174.3(7) 2_455 . . . ?
C1 C2 C3 C1 -8.2(16) . . . 2_455 ?
Br1 C2 C3 C1 174.2(7) . . . 2_455 ?
C1 C2 C3 Br2 174.5(7) . . . . ?
Br1 C2 C3 Br2 -3.1(13) . . . . ?
C8 N1 C4 C5 -2.4(18) . . . . ?
C9 N1 C4 C5 178.7(11) . . . . ?
N1 C4 C5 C6 1.2(18) . . . . ?
N1 C4 C5 Cl1 176.6(9) . . . . ?
C4 C5 C6 C7 0.4(19) . . . . ?
Cl1 C5 C6 C7 -174.9(10) . . . . ?
C5 C6 C7 C8 -1(2) . . . . ?
C4 N1 C8 C7 2.1(19) . . . . ?
C9 N1 C8 C7 -179.0(12) . . . . ?
C6 C7 C8 N1 0(2) . . . . ?
C8 N1 C9 C10 96.9(15) . . . . ?
C4 N1 C9 C10 -84.2(15) . . . . ?
